data_7703368
loop_
_publ_author_name
'Chen, Chao'
'Zhou, Liqian'
'Xie, Binbin'
'Wang, Yuchen'
'Ren, Lulu'
'Chen, Xiaona'
'Cen, Beini'
'Lv, He'
'Wang, Hangxiang'

_publ_section_title
;
 Novel fast-acting pyrazole/pyridine-functionalized N-heterocyclic carbene
 silver complexes assembled with nanoparticles show enhanced safety and
 efficacy as anticancer therapeutics.
;
_journal_issue 8
_journal_name_full 'Dalton transactions (Cambridge, England : 2003)'
_journal_page_first 2505
_journal_page_last 2516
_journal_paper_doi 10.1039/c9dt04751d
_journal_volume 49
_journal_year 2020
_chemical_formula_sum 'C53 H67 Ag3 F18 N17 O P3'
_chemical_formula_weight 1731.73
_space_group_IT_number 15
_space_group_name_Hall '-C 2yc'
_space_group_name_H-M_alt 'C 1 2/c 1'
_symmetry_cell_setting monoclinic
_symmetry_space_group_name_H-M 'C 1 2/c 1'
_atom_sites_solution_hydrogens geom
_atom_sites_solution_primary direct
_atom_sites_solution_secondary difmap
_audit_creation_method SHELXL-97
_audit_update_record
;
2019-10-11 deposited with the CCDC.	2020-01-27 downloaded from the CCDC.
;
_cell_angle_alpha 90.00
_cell_angle_beta 93.532(5)
_cell_angle_gamma 90.00
_cell_formula_units_Z 4
_cell_length_a 18.8950(9)
_cell_length_b 23.5495(9)
_cell_length_c 15.6257(7)
_cell_measurement_reflns_used 4308
_cell_measurement_temperature 293(2)
_cell_measurement_theta_max 24.5678
_cell_measurement_theta_min 2.2345
_cell_volume 6939.7(5)
_computing_structure_refinement 'SHELXL-97 (Sheldrick, 1997)'
_computing_structure_solution 'SHELXS-97 (Sheldrick, 1990)'
_diffrn_ambient_temperature 293(2)
_diffrn_measured_fraction_theta_full 0.996
_diffrn_measured_fraction_theta_max 0.996
_diffrn_measurement_device_type bruker-CCD
_diffrn_radiation_monochromator graphite
_diffrn_radiation_source 'fine-focus sealed tube'
_diffrn_radiation_type MoK\a
_diffrn_radiation_wavelength 0.71073
_diffrn_reflns_av_R_equivalents 0.0409
_diffrn_reflns_av_sigmaI/netI 0.0592
_diffrn_reflns_limit_h_max 17
_diffrn_reflns_limit_h_min -22
_diffrn_reflns_limit_k_max 19
_diffrn_reflns_limit_k_min -28
_diffrn_reflns_limit_l_max 18
_diffrn_reflns_limit_l_min -15
_diffrn_reflns_number 13612
_diffrn_reflns_theta_full 25.01
_diffrn_reflns_theta_max 25.01
_diffrn_reflns_theta_min 3.13
_exptl_absorpt_coefficient_mu 1.028
_exptl_absorpt_correction_T_max 0.8287
_exptl_absorpt_correction_T_min 0.8131
_exptl_absorpt_correction_type multi-scan
_exptl_absorpt_process_details sadabs
_exptl_crystal_colour yellow
_exptl_crystal_density_diffrn 1.657
_exptl_crystal_density_method 'not measured'
_exptl_crystal_description block
_exptl_crystal_F_000 3467
_exptl_crystal_size_max 0.21
_exptl_crystal_size_mid 0.20
_exptl_crystal_size_min 0.19
_refine_diff_density_max 1.091
_refine_diff_density_min -0.514
_refine_diff_density_rms 0.113
_refine_ls_extinction_method none
_refine_ls_goodness_of_fit_ref 1.018
_refine_ls_hydrogen_treatment mixed
_refine_ls_matrix_type full
_refine_ls_number_parameters 494
_refine_ls_number_reflns 6096
_refine_ls_number_restraints 49
_refine_ls_restrained_S_all 1.015
_refine_ls_R_factor_all 0.0821
_refine_ls_R_factor_gt 0.0503
_refine_ls_shift/su_max 0.003
_refine_ls_shift/su_mean 0.000
_refine_ls_structure_factor_coef Fsqd
_refine_ls_weighting_details 'calc w=1/[\s^2^(Fo^2^)+(0.0717P)^2^+29.9166P] where P=(Fo^2^+2Fc^2^)/3'
_refine_ls_weighting_scheme calc
_refine_ls_wR_factor_gt 0.1216
_refine_ls_wR_factor_ref 0.1491
_reflns_number_gt 4308
_reflns_number_total 6096
_reflns_threshold_expression >2sigma(I)
_cod_data_source_file c9dt04751d2.cif
_cod_data_source_block 3
_cod_depositor_comments
;
The following automatic conversions were performed:

data item '_symmetry_cell_setting' value 'Monoclinic' was changed to
'monoclinic' in accordance with the
/home/data/users/saulius/crontab/automatic-downloads/rss-feeds/RSC/lib/dictionaries/cif_core.dic
dictionary named 'cif_core.dic' version 2.4.2 last updated on
2011-04-26.

Automatic conversion script
Id: cif_fix_values 7556 2019-12-06 15:28:31Z antanas 

 Adding full bibliography for 7703367--7703370.cif.
;
_cod_original_sg_symbol_H-M c2/c
_cod_database_code 7703368

loop_
_symmetry_equiv_pos_as_xyz
'x, y, z'
'-x, y, -z+1/2'
'x+1/2, y+1/2, z'
'-x+1/2, y+1/2, -z+1/2'
'-x, -y, -z'
'x, -y, z-1/2'
'-x+1/2, -y+1/2, -z'
'x+1/2, -y+1/2, z-1/2'

loop_
_atom_site_label
_atom_site_type_symbol
_atom_site_fract_x
_atom_site_fract_y
_atom_site_fract_z
_atom_site_U_iso_or_equiv
_atom_site_adp_type
_atom_site_occupancy
_atom_site_symmetry_multiplicity
_atom_site_calc_flag
_atom_site_refinement_flags
_atom_site_disorder_assembly
_atom_site_disorder_group
O1 O -0.0058(9) 0.0198(7) -0.0317(11) 0.225(7) Uani 0.50 1 d P . 1
Ag1 Ag 0.03608(2) 0.309440(18) 0.17539(3) 0.03680(17) Uani 1 1 d . . .
Ag2 Ag 0.0000 0.20767(3) 0.2500 0.0383(2) Uani 1 2 d S . .
N1 N -0.0820(3) 0.1477(2) 0.1638(4) 0.0506(14) Uani 1 1 d . . .
N2 N 0.0230(3) 0.1996(2) 0.0571(3) 0.0418(12) Uani 1 1 d . . .
N3 N 0.1268(3) 0.2070(2) 0.1212(3) 0.0384(12) Uani 1 1 d . . .
N4 N 0.1559(3) 0.3272(2) 0.1522(3) 0.0452(13) Uani 1 1 d . A .
N5 N 0.1917(3) 0.3765(2) 0.1446(3) 0.0457(13) Uani 1 1 d . . .
N6 N -0.0456(2) 0.41999(19) 0.2056(3) 0.0378(11) Uani 1 1 d . . .
N7 N -0.0133(13) 0.3598(11) 0.0563(10) 0.028(5) Uani 0.50 1 d PD A 1
N7A N -0.0251(15) 0.3495(11) 0.0425(12) 0.044(7) Uani 0.50 1 d PD A 2
N8 N -0.0030(14) 0.3536(12) -0.0286(12) 0.042(6) Uani 0.50 1 d PD A 1
N9 N 0.2004(4) 0.2803(3) 0.4010(4) 0.0740(19) Uani 1 1 d . . .
C1 C -0.1202(4) 0.1079(3) 0.2000(5) 0.0554(18) Uani 1 1 d . A .
H1A H -0.1136 0.1028 0.2590 0.067 Uiso 1 1 calc R . .
C2 C -0.1692(5) 0.0736(3) 0.1554(6) 0.079(3) Uani 1 1 d . . .
H2A H -0.1952 0.0468 0.1837 0.095 Uiso 1 1 calc R A .
C3 C -0.1782(5) 0.0802(4) 0.0684(6) 0.081(3) Uani 1 1 d . A .
H3A H -0.2096 0.0573 0.0359 0.098 Uiso 1 1 calc R . .
C4 C -0.1395(4) 0.1218(3) 0.0301(5) 0.068(2) Uani 1 1 d . . .
H4A H -0.1451 0.1271 -0.0289 0.082 Uiso 1 1 calc R A .
C5 C -0.0928(4) 0.1555(3) 0.0779(4) 0.0486(16) Uani 1 1 d . A .
C6 C -0.0535(4) 0.2023(3) 0.0393(4) 0.0490(16) Uani 1 1 d . A .
H6A H -0.0636 0.2017 -0.0223 0.059 Uiso 1 1 calc R . .
H6B H -0.0706 0.2381 0.0606 0.059 Uiso 1 1 calc R . .
C7 C 0.0699(4) 0.1731(3) 0.0054(4) 0.0538(17) Uani 1 1 d . A .
H7A H 0.0586 0.1552 -0.0466 0.065 Uiso 1 1 calc R . .
C8 C 0.1344(4) 0.1782(3) 0.0444(4) 0.0496(16) Uani 1 1 d . A .
H8A H 0.1766 0.1650 0.0240 0.059 Uiso 1 1 calc R . .
C9 C 0.0590(3) 0.2199(2) 0.1275(4) 0.0418(15) Uani 1 1 d . A .
C10 C 0.1847(3) 0.2267(3) 0.1794(4) 0.0458(15) Uani 1 1 d . A .
H10A H 0.2255 0.2024 0.1735 0.055 Uiso 1 1 calc R . .
H10B H 0.1707 0.2232 0.2379 0.055 Uiso 1 1 calc R . .
C11 C 0.2055(3) 0.2866(3) 0.1638(4) 0.0406(14) Uani 1 1 d . . .
C12 C 0.2729(4) 0.3106(3) 0.1632(4) 0.0486(16) Uani 1 1 d . A .
H12A H 0.3161 0.2917 0.1702 0.058 Uiso 1 1 calc R . .
C13 C 0.2626(4) 0.3676(3) 0.1503(4) 0.0501(16) Uani 1 1 d . A .
C14 C 0.3135(4) 0.4155(3) 0.1435(6) 0.077(2) Uani 1 1 d . . .
H14A H 0.2877 0.4503 0.1343 0.115 Uiso 1 1 calc R A .
H14B H 0.3426 0.4088 0.0963 0.115 Uiso 1 1 calc R . .
H14C H 0.3430 0.4182 0.1956 0.115 Uiso 1 1 calc R . .
C15 C 0.1538(4) 0.4288(3) 0.1251(5) 0.0583(19) Uani 1 1 d . A .
H15A H 0.1870 0.4594 0.1219 0.087 Uiso 1 1 calc R . .
H15B H 0.1220 0.4365 0.1694 0.087 Uiso 1 1 calc R . .
H15C H 0.1271 0.4250 0.0711 0.087 Uiso 1 1 calc R . .
C16 C -0.0283(3) 0.4761(3) 0.2213(4) 0.0452(16) Uani 1 1 d . . .
H16 H -0.0511 0.5078 0.1971 0.054 Uiso 1 1 calc R . .
C17 C 0.0000 0.3856(4) 0.2500 0.0367(19) Uani 1 2 d S . .
C18 C -0.1013(3) 0.4005(3) 0.1427(4) 0.0449(15) Uani 1 1 d U A .
H18A H -0.1216 0.3652 0.1620 0.054 Uiso 0.50 1 calc PR B 1
H18B H -0.1389 0.4286 0.1368 0.054 Uiso 0.50 1 calc PR B 1
H18C H -0.1398 0.4278 0.1406 0.054 Uiso 0.50 1 d PR B 2
H18D H -0.1198 0.3645 0.1618 0.054 Uiso 0.50 1 d PR B 2
C19 C -0.0717(17) 0.3920(15) 0.0628(12) 0.040(6) Uani 0.50 1 d PDU A 1
C19A C -0.0761(17) 0.3897(14) 0.0498(11) 0.042(7) Uani 0.50 1 d PDU A 2
C20 C -0.0956(12) 0.4089(11) -0.0176(15) 0.065(10) Uani 0.50 1 d PD A 1
H20A H -0.1343 0.4324 -0.0310 0.078 Uiso 0.50 1 calc PR A 1
C20A C -0.1035(11) 0.4185(11) -0.0217(11) 0.037(6) Uani 0.50 1 d PD A 2
H20B H -0.1395 0.4450 -0.0165 0.044 Uiso 0.50 1 calc PR A 2
C21 C -0.0526(10) 0.3852(6) -0.0747(9) 0.057(5) Uani 0.50 1 d PD A 1
C21A C -0.0777(7) 0.4082(6) -0.1006(8) 0.055(4) Uani 0.50 1 d PD A 2
H21A H -0.0966 0.4270 -0.1491 0.066 Uiso 0.50 1 calc PR A 2
C22 C -0.0502(9) 0.3870(7) -0.1691(10) 0.069(5) Uani 0.50 1 d PD A 1
H22A H -0.0871 0.4114 -0.1927 0.104 Uiso 0.50 1 calc PR A 1
H22B H -0.0568 0.3494 -0.1920 0.104 Uiso 0.50 1 calc PR A 1
H22C H -0.0050 0.4014 -0.1839 0.104 Uiso 0.50 1 calc PR A 1
C22A C -0.0233(8) 0.3695(7) -0.1072(10) 0.058(5) Uani 0.50 1 d PD A 2
H22D H -0.0053 0.3622 -0.1601 0.069 Uiso 0.50 1 calc PR A 2
C23 C 0.0560(9) 0.3219(7) -0.0539(10) 0.057(4) Uani 0.50 1 d PD A 1
H23A H 0.0786 0.3034 -0.0047 0.086 Uiso 0.50 1 calc PR A 1
H23B H 0.0892 0.3469 -0.0788 0.086 Uiso 0.50 1 calc PR A 1
H23C H 0.0402 0.2938 -0.0954 0.086 Uiso 0.50 1 calc PR A 1
C23A C 0.0042(18) 0.3417(16) -0.0350(14) 0.058(9) Uani 0.50 1 d PD A 2
H23D H 0.0429 0.3176 -0.0387 0.070 Uiso 0.50 1 calc PR A 2
C24 C 0.2476(4) 0.2520(3) 0.3908(4) 0.0584(18) Uani 1 1 d . . .
C25 C 0.3071(4) 0.2150(4) 0.3768(5) 0.072(2) Uani 1 1 d . . .
H25A H 0.3272 0.2016 0.4311 0.108 Uiso 1 1 calc R . .
H25B H 0.3423 0.2356 0.3479 0.108 Uiso 1 1 calc R . .
H25C H 0.2911 0.1832 0.3423 0.108 Uiso 1 1 calc R . .
C26 C -0.0377(12) -0.0100(9) -0.1003(17) 0.212(9) Uani 1 1 d . . .
H26A H -0.0067 -0.0401 -0.1178 0.254 Uiso 1 1 calc R . 1
H26B H -0.0818 -0.0269 -0.0841 0.254 Uiso 1 1 calc R . 1
C27 C -0.050(2) 0.0274(15) -0.1652(19) 0.39(2) Uani 1 1 d . . .
H27A H -0.0716 0.0079 -0.2143 0.591 Uiso 1 1 calc R C 1
H27B H -0.0067 0.0445 -0.1797 0.591 Uiso 1 1 calc R C 1
H27C H -0.0822 0.0564 -0.1476 0.591 Uiso 1 1 calc R C 1
P1 P 0.28858(10) 0.06345(8) 0.13042(12) 0.0549(5) Uani 1 1 d . . .
P2 P 0.5000 0.29446(14) 0.2500 0.0635(8) Uani 1 2 d S . .
F1 F 0.2750(4) 0.0153(3) 0.0638(4) 0.121(2) Uani 1 1 d . . .
F2 F 0.3013(5) 0.1126(2) 0.1964(4) 0.138(3) Uani 1 1 d . . .
F3 F 0.2829(3) 0.1104(2) 0.0566(3) 0.0827(14) Uani 1 1 d . . .
F4 F 0.2084(3) 0.0688(3) 0.1441(4) 0.120(2) Uani 1 1 d . . .
F5 F 0.2979(3) 0.0182(2) 0.2052(3) 0.0853(15) Uani 1 1 d . . .
F6 F 0.3691(3) 0.0581(3) 0.1141(4) 0.123(2) Uani 1 1 d . . .
F7 F 0.5482(3) 0.3396(3) 0.2950(4) 0.125(2) Uani 1 1 d . . .
F8 F 0.4546(4) 0.2950(5) 0.3270(4) 0.201(5) Uani 1 1 d . . .
F9 F 0.4485(4) 0.2490(3) 0.2091(6) 0.188(4) Uani 1 1 d . . .

loop_
_atom_site_aniso_label
_atom_site_aniso_U_11
_atom_site_aniso_U_22
_atom_site_aniso_U_33
_atom_site_aniso_U_23
_atom_site_aniso_U_13
_atom_site_aniso_U_12
O1 0.194(11) 0.229(19) 0.24(2) -0.023(12) -0.047(13) 0.025(12)
Ag1 0.0411(3) 0.0322(3) 0.0373(3) 0.00257(18) 0.0043(2) 0.00564(19)
Ag2 0.0503(4) 0.0331(3) 0.0316(3) 0.000 0.0028(3) 0.000
N1 0.058(4) 0.040(3) 0.053(3) -0.008(3) 0.003(3) -0.006(3)
N2 0.047(3) 0.045(3) 0.033(3) -0.002(2) -0.004(2) 0.006(2)
N3 0.034(3) 0.037(3) 0.044(3) -0.002(2) -0.006(2) 0.007(2)
N4 0.040(3) 0.041(3) 0.055(3) 0.004(3) 0.008(3) -0.001(2)
N5 0.051(3) 0.041(3) 0.046(3) 0.000(2) 0.010(3) 0.003(3)
N6 0.029(3) 0.035(3) 0.048(3) 0.000(2) -0.009(2) 0.003(2)
N7 0.033(10) 0.021(8) 0.030(7) -0.008(6) -0.006(7) -0.007(7)
N7A 0.042(11) 0.030(11) 0.059(12) -0.007(9) -0.021(8) -0.005(9)
N8 0.061(12) 0.028(9) 0.036(11) 0.003(6) 0.010(9) 0.000(7)
N9 0.077(5) 0.083(5) 0.062(4) 0.011(4) -0.002(4) 0.023(4)
C1 0.072(5) 0.035(3) 0.061(4) -0.005(3) 0.011(4) -0.010(3)
C2 0.085(6) 0.061(5) 0.092(7) -0.027(5) 0.016(5) -0.027(4)
C3 0.075(6) 0.079(6) 0.088(7) -0.028(5) -0.010(5) -0.020(5)
C4 0.065(5) 0.075(5) 0.063(5) -0.019(4) -0.005(4) -0.011(4)
C5 0.056(4) 0.044(4) 0.046(4) -0.012(3) 0.002(3) 0.010(3)
C6 0.054(4) 0.056(4) 0.036(3) -0.001(3) -0.006(3) 0.002(3)
C7 0.064(5) 0.051(4) 0.045(4) -0.008(3) 0.000(4) 0.010(3)
C8 0.060(4) 0.045(4) 0.044(4) -0.006(3) 0.008(3) 0.012(3)
C9 0.045(4) 0.030(3) 0.048(4) 0.024(3) -0.018(3) -0.005(3)
C10 0.046(4) 0.044(3) 0.047(4) 0.005(3) 0.004(3) 0.016(3)
C11 0.043(4) 0.045(3) 0.035(3) 0.004(3) 0.005(3) 0.008(3)
C12 0.041(4) 0.051(4) 0.053(4) 0.004(3) -0.003(3) 0.006(3)
C13 0.046(4) 0.053(4) 0.052(4) 0.000(3) 0.007(3) -0.004(3)
C14 0.062(5) 0.063(5) 0.105(7) 0.000(5) 0.002(5) -0.007(4)
C15 0.059(4) 0.046(4) 0.071(5) 0.008(3) 0.014(4) 0.006(3)
C16 0.040(4) 0.033(3) 0.061(4) 0.002(3) -0.007(3) 0.003(3)
C17 0.020(4) 0.067(6) 0.023(4) 0.000 0.001(3) 0.000
C18 0.038(3) 0.040(3) 0.055(4) 0.001(3) -0.010(3) 0.003(3)
C19 0.041(12) 0.032(12) 0.044(8) 0.003(9) -0.020(7) 0.006(10)
C19A 0.047(13) 0.032(12) 0.044(10) -0.007(10) -0.008(10) -0.009(11)
C20 0.08(2) 0.036(10) 0.08(2) 0.006(12) -0.035(15) 0.002(11)
C20A 0.022(9) 0.059(13) 0.028(11) 0.020(9) -0.007(7) 0.008(8)
C21 0.075(15) 0.027(9) 0.064(14) 0.007(9) -0.028(11) -0.001(9)
C21A 0.062(11) 0.054(10) 0.048(10) 0.020(8) -0.007(8) -0.001(8)
C22 0.086(12) 0.067(10) 0.053(10) 0.027(8) -0.008(9) -0.004(9)
C22A 0.081(13) 0.047(10) 0.044(11) 0.000(8) 0.001(9) 0.001(9)
C23 0.061(10) 0.056(9) 0.057(9) -0.004(7) 0.012(8) 0.006(8)
C23A 0.09(2) 0.051(19) 0.031(13) 0.016(11) -0.015(13) 0.000(13)
C24 0.059(5) 0.072(5) 0.044(4) -0.002(4) -0.006(4) -0.007(4)
C25 0.065(5) 0.081(5) 0.070(5) -0.009(4) -0.001(4) 0.012(4)
C26 0.22(2) 0.173(19) 0.24(2) 0.024(18) -0.070(19) 0.015(16)
C27 0.54(6) 0.33(5) 0.29(4) 0.12(3) -0.10(4) -0.11(4)
P1 0.0557(11) 0.0564(11) 0.0519(11) 0.0014(9) -0.0013(9) 0.0217(9)
P2 0.0581(17) 0.088(2) 0.0422(15) 0.000 -0.0109(13) 0.000
F1 0.181(6) 0.097(4) 0.087(4) -0.027(3) 0.017(4) -0.029(4)
F2 0.245(8) 0.080(4) 0.085(4) -0.012(3) -0.031(5) 0.014(4)
F3 0.083(3) 0.089(3) 0.076(3) 0.025(3) 0.008(3) 0.039(3)
F4 0.067(3) 0.175(6) 0.120(5) 0.049(4) 0.027(3) 0.048(4)
F5 0.094(3) 0.082(3) 0.082(3) 0.030(3) 0.026(3) 0.036(3)
F6 0.063(3) 0.139(5) 0.169(6) 0.088(4) 0.019(3) 0.038(3)
F7 0.115(5) 0.132(5) 0.120(5) -0.013(4) -0.040(4) -0.033(4)
F8 0.133(6) 0.393(16) 0.081(5) 0.003(6) 0.038(5) -0.083(8)
F9 0.135(6) 0.137(6) 0.282(10) -0.077(7) -0.086(7) -0.003(5)

loop_
_atom_type_symbol
_atom_type_description
_atom_type_scat_dispersion_real
_atom_type_scat_dispersion_imag
_atom_type_scat_source
C C 0.0033 0.0016 'International Tables Vol C Tables 4.2.6.8 and 6.1.1.4'
H H 0.0000 0.0000 'International Tables Vol C Tables 4.2.6.8 and 6.1.1.4'
Ag Ag -0.8971 1.1015 'International Tables Vol C Tables 4.2.6.8 and 6.1.1.4'
F F 0.0171 0.0103 'International Tables Vol C Tables 4.2.6.8 and 6.1.1.4'
N N 0.0061 0.0033 'International Tables Vol C Tables 4.2.6.8 and 6.1.1.4'
P P 0.1023 0.0942 'International Tables Vol C Tables 4.2.6.8 and 6.1.1.4'
O O 0.1023 0.0942 'International Tables Vol C Tables 4.2.6.8 and 6.1.1.4'

loop_
_geom_angle_atom_site_label_1
_geom_angle_atom_site_label_2
_geom_angle_atom_site_label_3
_geom_angle
_geom_angle_site_symmetry_1
_geom_angle_site_symmetry_3
O1 O1 C26 105(2) 5 .
O1 O1 C26 37.9(13) 5 5
C26 O1 C26 142.7(14) . 5
O1 O1 C27 141(2) 5 .
C26 O1 C27 35.8(12) . .
C26 O1 C27 178.6(14) 5 .
C17 Ag1 C9 165.1(2) . .
C17 Ag1 N7 83.8(6) . .
C9 Ag1 N7 106.2(6) . .
C17 Ag1 N4 105.14(16) . .
C9 Ag1 N4 84.9(2) . .
N7 Ag1 N4 97.3(6) . .
C17 Ag1 N7A 89.5(6) . .
C9 Ag1 N7A 99.4(6) . .
N7 Ag1 N7A 8.4(12) . .
N4 Ag1 N7A 101.9(7) . .
C17 Ag1 Ag2 112.24(14) . .
C9 Ag1 Ag2 52.86(15) . .
N7 Ag1 Ag2 132.4(6) . .
N4 Ag1 Ag2 118.88(13) . .
N7A Ag1 Ag2 124.3(6) . .
C17 Ag1 Ag1 52.29(14) . 2
C9 Ag1 Ag1 112.81(15) . 2
N7 Ag1 Ag1 118.3(6) . 2
N4 Ag1 Ag1 131.08(13) . 2
N7A Ag1 Ag1 118.2(7) . 2
Ag2 Ag1 Ag1 59.951(11) . 2
C9 Ag2 C9 165.5(3) 2 .
C9 Ag2 N1 102.04(19) 2 .
C9 Ag2 N1 86.4(2) . .
C9 Ag2 N1 86.4(2) 2 2
C9 Ag2 N1 102.04(19) . 2
N1 Ag2 N1 109.2(3) . 2
C9 Ag2 Ag1 52.71(14) 2 2
C9 Ag2 Ag1 112.81(14) . 2
N1 Ag2 Ag1 124.69(13) . 2
N1 Ag2 Ag1 115.69(13) 2 2
C9 Ag2 Ag1 112.81(14) 2 .
C9 Ag2 Ag1 52.71(14) . .
N1 Ag2 Ag1 115.69(13) . .
N1 Ag2 Ag1 124.69(13) 2 .
Ag1 Ag2 Ag1 60.10(2) 2 .
C1 N1 C5 117.6(6) . .
C1 N1 Ag2 121.1(5) . .
C5 N1 Ag2 121.2(4) . .
C9 N2 C7 109.2(5) . .
C9 N2 C6 125.8(6) . .
C7 N2 C6 124.9(5) . .
C9 N3 C8 109.2(5) . .
C9 N3 C10 124.9(5) . .
C8 N3 C10 125.4(5) . .
C11 N4 N5 106.0(5) . .
C11 N4 Ag1 121.5(4) . .
N5 N4 Ag1 131.1(4) . .
N4 N5 C13 111.1(5) . .
N4 N5 C15 120.3(5) . .
C13 N5 C15 128.4(6) . .
C17 N6 C16 110.4(5) . .
C17 N6 C18 124.5(5) . .
C16 N6 C18 124.8(5) . .
C19 N7 N8 107.5(9) . .
C19 N7 Ag1 120.7(14) . .
N8 N7 Ag1 130.2(15) . .
C19A N7A C23A 119.5(11) . .
C19A N7A Ag1 119.1(14) . .
C23A N7A Ag1 119.4(14) . .
N7 N8 C21 108.8(9) . .
N7 N8 C23 119.3(17) . .
C21 N8 C23 131.7(17) . .
N1 C1 C2 124.1(7) . .
N1 C1 H1A 117.9 . .
C2 C1 H1A 117.9 . .
C3 C2 C1 118.2(8) . .
C3 C2 H2A 120.9 . .
C1 C2 H2A 120.9 . .
C2 C3 C4 118.3(8) . .
C2 C3 H3A 120.8 . .
C4 C3 H3A 120.8 . .
C5 C4 C3 120.9(8) . .
C5 C4 H4A 119.5 . .
C3 C4 H4A 119.5 . .
N1 C5 C4 120.8(7) . .
N1 C5 C6 117.2(6) . .
C4 C5 C6 122.0(6) . .
N2 C6 C5 114.0(5) . .
N2 C6 H6A 108.7 . .
C5 C6 H6A 108.7 . .
N2 C6 H6B 108.7 . .
C5 C6 H6B 108.7 . .
H6A C6 H6B 107.6 . .
C8 C7 N2 107.1(6) . .
C8 C7 H7A 126.5 . .
N2 C7 H7A 126.5 . .
C7 C8 N3 107.2(6) . .
C7 C8 H8A 126.4 . .
N3 C8 H8A 126.4 . .
N3 C9 N2 107.3(6) . .
N3 C9 Ag1 116.1(4) . .
N2 C9 Ag1 120.0(4) . .
N3 C9 Ag2 123.7(4) . .
N2 C9 Ag2 113.1(4) . .
Ag1 C9 Ag2 74.4(2) . .
N3 C10 C11 113.3(5) . .
N3 C10 H10A 108.9 . .
C11 C10 H10A 108.9 . .
N3 C10 H10B 108.9 . .
C11 C10 H10B 108.9 . .
H10A C10 H10B 107.7 . .
N4 C11 C12 109.9(5) . .
N4 C11 C10 120.5(5) . .
C12 C11 C10 129.5(6) . .
C13 C12 C11 106.1(6) . .
C13 C12 H12A 127.0 . .
C11 C12 H12A 127.0 . .
N5 C13 C12 107.0(6) . .
N5 C13 C14 121.2(6) . .
C12 C13 C14 131.8(7) . .
C13 C14 H14A 109.5 . .
C13 C14 H14B 109.5 . .
H14A C14 H14B 109.5 . .
C13 C14 H14C 109.5 . .
H14A C14 H14C 109.5 . .
H14B C14 H14C 109.5 . .
N5 C15 H15A 109.5 . .
N5 C15 H15B 109.5 . .
H15A C15 H15B 109.5 . .
N5 C15 H15C 109.5 . .
H15A C15 H15C 109.5 . .
H15B C15 H15C 109.5 . .
C16 C16 N6 106.7(3) 2 .
C16 C16 H16 126.7 2 .
N6 C16 H16 126.7 . .
N6 C17 N6 105.9(7) 2 .
N6 C17 Ag1 114.5(3) 2 2
N6 C17 Ag1 122.6(3) . 2
N6 C17 Ag1 122.6(3) 2 .
N6 C17 Ag1 114.5(3) . .
Ag1 C17 Ag1 75.4(3) 2 .
C19 C18 N6 109.2(15) . .
C19 C18 C19A 6(3) . .
N6 C18 C19A 115.0(14) . .
C19 C18 H18A 109.8 . .
N6 C18 H18A 109.8 . .
C19A C18 H18A 107.2 . .
C19 C18 H18B 109.8 . .
N6 C18 H18B 109.8 . .
C19A C18 H18B 106.4 . .
H18A C18 H18B 108.3 . .
C19 C18 H18C 113.6 . .
N6 C18 H18C 108.6 . .
C19A C18 H18C 110.1 . .
H18A C18 H18C 105.6 . .
H18B C18 H18C 3.9 . .
C19 C18 H18D 108.6 . .
N6 C18 H18D 108.9 . .
C19A C18 H18D 106.2 . .
H18A C18 H18D 2.2 . .
H18B C18 H18D 110.4 . .
H18C C18 H18D 107.8 . .
N7 C19 C20 108.6(9) . .
N7 C19 C18 121.1(19) . .
C20 C19 C18 130(2) . .
N7A C19A C20A 120.4(11) . .
N7A C19A C18 116.4(17) . .
C20A C19A C18 123.2(17) . .
C21 C20 C19 107.8(9) . .
C21 C20 H20A 126.1 . .
C19 C20 H20A 126.1 . .
C21A C20A C19A 120.2(11) . .
C21A C20A H20B 119.9 . .
C19A C20A H20B 119.9 . .
C20 C21 N8 107.2(9) . .
C20 C21 C22 134.2(17) . .
N8 C21 C22 118.6(17) . .
C20A C21A C22A 119.3(11) . .
C20A C21A H21A 120.4 . .
C22A C21A H21A 120.4 . .
C21 C22 H22A 109.5 . .
C21 C22 H22B 109.5 . .
H22A C22 H22B 109.5 . .
C21 C22 H22C 109.5 . .
H22A C22 H22C 109.5 . .
H22B C22 H22C 109.5 . .
C23A C22A C21A 119.8(11) . .
C23A C22A H22D 120.1 . .
C21A C22A H22D 120.1 . .
N8 C23 H23A 109.5 . .
N8 C23 H23B 109.5 . .
H23A C23 H23B 109.5 . .
N8 C23 H23C 109.5 . .
H23A C23 H23C 109.5 . .
H23B C23 H23C 109.5 . .
N7A C23A C22A 120.4(12) . .
N7A C23A H23D 119.8 . .
C22A C23A H23D 119.8 . .
N9 C24 C25 178.9(9) . .
C24 C25 H25A 109.5 . .
C24 C25 H25B 109.5 . .
H25A C25 H25B 109.5 . .
C24 C25 H25C 109.5 . .
H25A C25 H25C 109.5 . .
H25B C25 H25C 109.5 . .
C27 C26 O1 107(2) . .
C27 C26 O1 145(2) . 5
O1 C26 O1 37.3(14) . 5
C27 C26 H26A 110.2 . .
O1 C26 H26A 110.2 . .
O1 C26 H26A 89.5 5 .
C27 C26 H26B 110.2 . .
O1 C26 H26B 110.2 . .
O1 C26 H26B 89.5 5 .
H26A C26 H26B 108.5 . .
C26 C27 O1 36.8(13) . .
C26 C27 H27A 109.5 . .
O1 C27 H27A 146.3 . .
C26 C27 H27B 109.5 . .
O1 C27 H27B 88.4 . .
H27A C27 H27B 109.5 . .
C26 C27 H27C 109.5 . .
O1 C27 H27C 89.8 . .
H27A C27 H27C 109.5 . .
H27B C27 H27C 109.5 . .
F4 P1 F1 91.7(4) . .
F4 P1 F2 87.8(4) . .
F1 P1 F2 178.9(4) . .
F4 P1 F6 178.6(4) . .
F1 P1 F6 87.4(4) . .
F2 P1 F6 93.1(4) . .
F4 P1 F5 91.0(3) . .
F1 P1 F5 90.5(3) . .
F2 P1 F5 90.4(3) . .
F6 P1 F5 90.1(3) . .
F4 P1 F3 91.2(3) . .
F1 P1 F3 91.2(3) . .
F2 P1 F3 87.9(3) . .
F6 P1 F3 87.8(3) . .
F5 P1 F3 177.2(3) . .
F8 P2 F8 179.0(9) 2_655 .
F8 P2 F7 90.5(5) 2_655 .
F8 P2 F7 88.8(4) . .
F8 P2 F7 88.8(4) 2_655 2_655
F8 P2 F7 90.5(5) . 2_655
F7 P2 F7 92.8(5) . 2_655
F8 P2 F9 92.9(6) 2_655 .
F8 P2 F9 87.8(5) . .
F7 P2 F9 176.6(5) . .
F7 P2 F9 87.1(4) 2_655 .
F8 P2 F9 87.8(5) 2_655 2_655
F8 P2 F9 92.9(6) . 2_655
F7 P2 F9 87.1(4) . 2_655
F7 P2 F9 176.6(5) 2_655 2_655
F9 P2 F9 93.1(6) . 2_655

loop_
_geom_bond_atom_site_label_1
_geom_bond_atom_site_label_2
_geom_bond_distance
_geom_bond_site_symmetry_2
O1 O1 1.37(3) 5
O1 C26 1.39(2) .
O1 C26 2.18(3) 5
O1 C27 2.21(3) .
Ag1 C17 2.267(7) .
Ag1 C9 2.287(6) .
Ag1 N7 2.350(15) .
Ag1 N4 2.353(5) .
Ag1 N7A 2.498(17) .
Ag1 Ag2 2.7687(7) .
Ag1 Ag1 2.7728(9) 2
Ag2 C9 2.291(7) 2
Ag2 C9 2.291(7) .
Ag2 N1 2.440(5) .
Ag2 N1 2.440(5) 2
Ag2 Ag1 2.7687(7) 2
N1 C1 1.329(8) .
N1 C5 1.358(8) .
N2 C9 1.346(8) .
N2 C7 1.382(8) .
N2 C6 1.457(8) .
N3 C9 1.326(8) .
N3 C8 1.393(8) .
N3 C10 1.456(8) .
N4 C11 1.344(8) .
N4 N5 1.353(7) .
N5 C13 1.353(8) .
N5 C15 1.447(8) .
N6 C17 1.344(7) .
N6 C16 1.379(7) .
N6 C18 1.470(7) .
N7 C19 1.349(9) .
N7 N8 1.361(9) .
N7A C19A 1.363(9) .
N7A C23A 1.374(9) .
N8 C21 1.366(9) .
N8 C23 1.42(2) .
N9 C24 1.133(9) .
C1 C2 1.384(10) .
C1 H1A 0.9300 .
C2 C3 1.367(12) .
C2 H2A 0.9300 .
C3 C4 1.381(12) .
C3 H3A 0.9300 .
C4 C5 1.372(9) .
C4 H4A 0.9300 .
C5 C6 1.479(9) .
C6 H6A 0.9700 .
C6 H6B 0.9700 .
C7 C8 1.334(9) .
C7 H7A 0.9300 .
C8 H8A 0.9300 .
C10 C11 1.488(9) .
C10 H10A 0.9700 .
C10 H10B 0.9700 .
C11 C12 1.394(9) .
C12 C13 1.370(9) .
C12 H12A 0.9300 .
C13 C14 1.489(10) .
C14 H14A 0.9600 .
C14 H14B 0.9600 .
C14 H14C 0.9600 .
C15 H15A 0.9600 .
C15 H15B 0.9600 .
C15 H15C 0.9600 .
C16 C16 1.353(12) 2
C16 H16 0.9300 .
C17 N6 1.344(7) 2
C17 Ag1 2.267(7) 2
C18 C19 1.412(18) .
C18 C19A 1.575(17) .
C18 H18A 0.9700 .
C18 H18B 0.9700 .
C18 H18C 0.9699 .
C18 H18D 0.9700 .
C19 C20 1.368(9) .
C19A C20A 1.379(9) .
C20 C21 1.363(9) .
C20 H20A 0.9300 .
C20A C21A 1.376(9) .
C20A H20B 0.9300 .
C21 C22 1.48(2) .
C21A C22A 1.381(9) .
C21A H21A 0.9300 .
C22 H22A 0.9600 .
C22 H22B 0.9600 .
C22 H22C 0.9600 .
C22A C23A 1.378(9) .
C22A H22D 0.9300 .
C23 H23A 0.9600 .
C23 H23B 0.9600 .
C23 H23C 0.9600 .
C23A H23D 0.9300 .
C24 C25 1.448(11) .
C25 H25A 0.9600 .
C25 H25B 0.9600 .
C25 H25C 0.9600 .
C26 C27 1.35(3) .
C26 O1 2.18(3) 5
C26 H26A 0.9700 .
C26 H26B 0.9700 .
C27 H27A 0.9600 .
C27 H27B 0.9600 .
C27 H27C 0.9600 .
P1 F4 1.548(5) .
P1 F1 1.551(5) .
P1 F2 1.559(6) .
P1 F6 1.563(5) .
P1 F5 1.583(5) .
P1 F3 1.597(5) .
P2 F8 1.520(7) 2_655
P2 F8 1.520(7) .
P2 F7 1.541(6) .
P2 F7 1.541(6) 2_655
P2 F9 1.558(7) .
P2 F9 1.558(7) 2_655

loop_
_geom_torsion_atom_site_label_1
_geom_torsion_atom_site_label_2
_geom_torsion_atom_site_label_3
_geom_torsion_atom_site_label_4
_geom_torsion
_geom_torsion_site_symmetry_1
_geom_torsion_site_symmetry_4
C17 Ag1 Ag2 C9 -0.10(16) . 2
C9 Ag1 Ag2 C9 -179.98(2) . 2
N7 Ag1 Ag2 C9 -102.4(8) . 2
N4 Ag1 Ag2 C9 123.1(2) . 2
N7A Ag1 Ag2 C9 -105.6(8) . 2
Ag1 Ag1 Ag2 C9 -0.10(16) 2 2
C17 Ag1 Ag2 C9 179.88(18) . .
N7 Ag1 Ag2 C9 77.5(8) . .
N4 Ag1 Ag2 C9 -56.9(2) . .
N7A Ag1 Ag2 C9 74.4(8) . .
Ag1 Ag1 Ag2 C9 179.88(18) 2 .
C17 Ag1 Ag2 N1 116.87(15) . .
C9 Ag1 Ag2 N1 -63.0(2) . .
N7 Ag1 Ag2 N1 14.5(8) . .
N4 Ag1 Ag2 N1 -119.9(2) . .
N7A Ag1 Ag2 N1 11.4(8) . .
Ag1 Ag1 Ag2 N1 116.87(15) 2 .
C17 Ag1 Ag2 N1 -102.13(16) . 2
C9 Ag1 Ag2 N1 78.0(2) . 2
N7 Ag1 Ag2 N1 155.5(8) . 2
N4 Ag1 Ag2 N1 21.1(2) . 2
N7A Ag1 Ag2 N1 152.4(8) . 2
Ag1 Ag1 Ag2 N1 -102.13(16) 2 2
C17 Ag1 Ag2 Ag1 0.0 . 2
C9 Ag1 Ag2 Ag1 -179.88(18) . 2
N7 Ag1 Ag2 Ag1 -102.3(8) . 2
N4 Ag1 Ag2 Ag1 123.22(15) . 2
N7A Ag1 Ag2 Ag1 -105.5(8) . 2
C9 Ag2 N1 C1 -35.9(5) 2 .
C9 Ag2 N1 C1 156.0(5) . .
N1 Ag2 N1 C1 54.5(5) 2 .
Ag1 Ag2 N1 C1 -88.6(5) 2 .
Ag1 Ag2 N1 C1 -158.7(5) . .
C9 Ag2 N1 C5 140.9(5) 2 .
C9 Ag2 N1 C5 -27.2(5) . .
N1 Ag2 N1 C5 -128.7(5) 2 .
Ag1 Ag2 N1 C5 88.2(5) 2 .
Ag1 Ag2 N1 C5 18.0(5) . .
C17 Ag1 N4 C11 135.6(5) . .
C9 Ag1 N4 C11 -33.2(5) . .
N7 Ag1 N4 C11 -139.0(8) . .
N7A Ag1 N4 C11 -131.7(8) . .
Ag2 Ag1 N4 C11 8.9(5) . .
Ag1 Ag1 N4 C11 82.8(5) 2 .
C17 Ag1 N4 N5 -28.8(5) . .
C9 Ag1 N4 N5 162.5(5) . .
N7 Ag1 N4 N5 56.7(8) . .
N7A Ag1 N4 N5 63.9(8) . .
Ag2 Ag1 N4 N5 -155.4(5) . .
Ag1 Ag1 N4 N5 -81.5(5) 2 .
C11 N4 N5 C13 0.6(7) . .
Ag1 N4 N5 C13 166.7(4) . .
C11 N4 N5 C15 175.4(6) . .
Ag1 N4 N5 C15 -18.4(8) . .
C17 Ag1 N7 C19 -35(2) . .
C9 Ag1 N7 C19 134(2) . .
N4 Ag1 N7 C19 -139(2) . .
N7A Ag1 N7 C19 98(9) . .
Ag2 Ag1 N7 C19 80(2) . .
Ag1 Ag1 N7 C19 6(2) 2 .
C17 Ag1 N7 N8 162(2) . .
C9 Ag1 N7 N8 -30(2) . .
N4 Ag1 N7 N8 57(2) . .
N7A Ag1 N7 N8 -66(8) . .
Ag2 Ag1 N7 N8 -84(2) . .
Ag1 Ag1 N7 N8 -158(2) 2 .
C17 Ag1 N7A C19A -19(2) . .
C9 Ag1 N7A C19A 149(2) . .
N7 Ag1 N7A C19A -66(8) . .
N4 Ag1 N7A C19A -124(2) . .
Ag2 Ag1 N7A C19A 98(2) . .
Ag1 Ag1 N7A C19A 27(2) 2 .
C17 Ag1 N7A C23A 145(3) . .
C9 Ag1 N7A C23A -47(3) . .
N7 Ag1 N7A C23A 98(9) . .
N4 Ag1 N7A C23A 40(3) . .
Ag2 Ag1 N7A C23A -98(3) . .
Ag1 Ag1 N7A C23A -169(2) 2 .
C19 N7 N8 C21 4(3) . .
Ag1 N7 N8 C21 169.0(19) . .
C19 N7 N8 C23 179(3) . .
Ag1 N7 N8 C23 -16(4) . .
C5 N1 C1 C2 1.1(11) . .
Ag2 N1 C1 C2 178.0(6) . .
N1 C1 C2 C3 1.1(13) . .
C1 C2 C3 C4 -1.8(13) . .
C2 C3 C4 C5 0.3(13) . .
C1 N1 C5 C4 -2.7(10) . .
Ag2 N1 C5 C4 -179.5(5) . .
C1 N1 C5 C6 176.1(6) . .
Ag2 N1 C5 C6 -0.7(8) . .
C3 C4 C5 N1 2.0(12) . .
C3 C4 C5 C6 -176.7(7) . .
C9 N2 C6 C5 -84.8(7) . .
C7 N2 C6 C5 91.9(7) . .
N1 C5 C6 N2 54.9(8) . .
C4 C5 C6 N2 -126.3(7) . .
C9 N2 C7 C8 -0.8(7) . .
C6 N2 C7 C8 -178.1(6) . .
N2 C7 C8 N3 1.2(7) . .
C9 N3 C8 C7 -1.2(7) . .
C10 N3 C8 C7 -173.3(6) . .
C8 N3 C9 N2 0.7(6) . .
C10 N3 C9 N2 172.8(5) . .
C8 N3 C9 Ag1 -136.6(4) . .
C10 N3 C9 Ag1 35.4(7) . .
C8 N3 C9 Ag2 135.2(5) . .
C10 N3 C9 Ag2 -52.7(7) . .
C7 N2 C9 N3 0.1(6) . .
C6 N2 C9 N3 177.3(5) . .
C7 N2 C9 Ag1 135.4(5) . .
C6 N2 C9 Ag1 -47.3(7) . .
C7 N2 C9 Ag2 -139.8(4) . .
C6 N2 C9 Ag2 37.4(7) . .
C17 Ag1 C9 N3 -120.8(6) . .
N7 Ag1 C9 N3 108.4(8) . .
N4 Ag1 C9 N3 12.2(4) . .
N7A Ag1 C9 N3 113.4(8) . .
Ag2 Ag1 C9 N3 -120.3(5) . .
Ag1 Ag1 C9 N3 -120.4(4) 2 .
C17 Ag1 C9 N2 107.5(6) . .
N7 Ag1 C9 N2 -23.3(8) . .
N4 Ag1 C9 N2 -119.5(5) . .
N7A Ag1 C9 N2 -18.2(9) . .
Ag2 Ag1 C9 N2 108.0(5) . .
Ag1 Ag1 C9 N2 107.9(5) 2 .
C17 Ag1 C9 Ag2 -0.4(7) . .
N7 Ag1 C9 Ag2 -131.3(7) . .
N4 Ag1 C9 Ag2 132.57(17) . .
N7A Ag1 C9 Ag2 -126.2(7) . .
Ag1 Ag1 C9 Ag2 -0.11(17) 2 .
C9 Ag2 C9 N3 111.3(5) 2 .
N1 Ag2 C9 N3 -122.3(5) . .
N1 Ag2 C9 N3 -13.4(5) 2 .
Ag1 Ag2 C9 N3 111.4(5) 2 .
Ag1 Ag2 C9 N3 111.3(5) . .
C9 Ag2 C9 N2 -116.3(4) 2 .
N1 Ag2 C9 N2 10.0(4) . .
N1 Ag2 C9 N2 118.9(4) 2 .
Ag1 Ag2 C9 N2 -116.3(4) 2 .
Ag1 Ag2 C9 N2 -116.4(4) . .
N1 Ag2 C9 Ag1 126.42(17) . .
N1 Ag2 C9 Ag1 -124.68(16) 2 .
Ag1 Ag2 C9 Ag1 0.11(17) 2 .
C9 N3 C10 C11 -77.2(7) . .
C8 N3 C10 C11 93.6(7) . .
N5 N4 C11 C12 -0.1(7) . .
Ag1 N4 C11 C12 -167.8(4) . .
N5 N4 C11 C10 176.6(5) . .
Ag1 N4 C11 C10 8.9(8) . .
N3 C10 C11 N4 46.1(8) . .
N3 C10 C11 C12 -137.9(7) . .
N4 C11 C12 C13 -0.4(8) . .
C10 C11 C12 C13 -176.7(6) . .
N4 N5 C13 C12 -0.8(8) . .
C15 N5 C13 C12 -175.2(6) . .
N4 N5 C13 C14 179.8(6) . .
C15 N5 C13 C14 5.4(11) . .
C11 C12 C13 N5 0.7(8) . .
C11 C12 C13 C14 -180.0(8) . .
C17 N6 C16 C16 -1.7(9) . 2
C18 N6 C16 C16 -175.8(6) . 2
C16 N6 C17 N6 0.7(3) . 2
C18 N6 C17 N6 174.8(6) . 2
C16 N6 C17 Ag1 134.6(5) . 2
C18 N6 C17 Ag1 -51.3(6) . 2
C16 N6 C17 Ag1 -137.5(4) . .
C18 N6 C17 Ag1 36.6(6) . .
C9 Ag1 C17 N6 110.4(7) . 2
N7 Ag1 C17 N6 -116.5(8) . 2
N4 Ag1 C17 N6 -20.6(5) . 2
N7A Ag1 C17 N6 -122.7(8) . 2
Ag2 Ag1 C17 N6 110.1(4) . 2
Ag1 Ag1 C17 N6 110.1(4) 2 2
C9 Ag1 C17 N6 -119.2(7) . .
N7 Ag1 C17 N6 13.9(7) . .
N4 Ag1 C17 N6 109.8(4) . .
N7A Ag1 C17 N6 7.7(8) . .
Ag2 Ag1 C17 N6 -119.5(4) . .
Ag1 Ag1 C17 N6 -119.5(4) 2 .
C9 Ag1 C17 Ag1 0.4(6) . 2
N7 Ag1 C17 Ag1 133.4(6) . 2
N4 Ag1 C17 Ag1 -130.64(14) . 2
N7A Ag1 C17 Ag1 127.2(7) . 2
Ag2 Ag1 C17 Ag1 0.0 . 2
C17 N6 C18 C19 -83.2(15) . .
C16 N6 C18 C19 90.1(15) . .
C17 N6 C18 C19A -83.7(14) . .
C16 N6 C18 C19A 89.6(14) . .
N8 N7 C19 C20 -4(3) . .
Ag1 N7 C19 C20 -170.4(15) . .
N8 N7 C19 C18 172(3) . .
Ag1 N7 C19 C18 5(4) . .
N6 C18 C19 N7 52(3) . .
C19A C18 C19 N7 -133(26) . .
N6 C18 C19 C20 -133(2) . .
C19A C18 C19 C20 42(22) . .
C23A N7A C19A C20A 7(4) . .
Ag1 N7A C19A C20A 170.5(16) . .
C23A N7A C19A C18 -174(3) . .
Ag1 N7A C19A C18 -10(3) . .
C19 C18 C19A N7A 56(23) . .
N6 C18 C19A N7A 61(3) . .
C19 C18 C19A C20A -125(25) . .
N6 C18 C19A C20A -119.6(17) . .
N7 C19 C20 C21 1.9(16) . .
C18 C19 C20 C21 -173(3) . .
N7A C19A C20A C21A -2(2) . .
C18 C19A C20A C21A 178(3) . .
C19 C20 C21 N8 0.4(15) . .
C19 C20 C21 C22 -179.8(18) . .
N7 N8 C21 C20 -3(3) . .
C23 N8 C21 C20 -177(3) . .
N7 N8 C21 C22 177.6(18) . .
C23 N8 C21 C22 3(4) . .
C19A C20A C21A C22A -1.2(17) . .
C20A C21A C22A C23A 0(3) . .
C19A N7A C23A C22A -8(5) . .
Ag1 N7A C23A C22A -171(3) . .
C21A C22A C23A N7A 4(5) . .
O1 O1 C26 C27 180(3) 5 .
C26 O1 C26 C27 180(3) 5 .
C26 O1 C26 O1 0.000(2) 5 5
C27 O1 C26 O1 180(3) . 5
O1 C26 C27 O1 0(3) 5 .
O1 O1 C27 C26 0(4) 5 .
C26 O1 C27 C26 0(67) 5 .
